data_2213292
loop_
_publ_author_name
'Hansen, Karsten'
'Thorup, Niels'
'Johannsen, Ib'
'Bechgaard, Klaus'

_publ_section_title
;
 2,2'-Bi-1,3-diselenole
;
_journal_coeditor_code EZ2074
_journal_issue 5
_journal_name_full 'Acta Crystallographica Section E'
_journal_page_first o2702
_journal_page_last o2703
_journal_paper_doi 10.1107/S1600536807018582
_journal_volume 63
_journal_year 2007
_chemical_formula_iupac 'C6 H4 Se4'
_chemical_formula_moiety 'C6 H4 Se4'
_chemical_formula_sum 'C6 H4 Se4'
_chemical_formula_weight 391.93
_chemical_melting_point 406
_chemical_name_common
;
2,2',5,5'-tetraselenafulvalene
;
_chemical_name_systematic
;
2,2'-bi-1,3-diselenole
;
_space_group_IT_number 2
_symmetry_cell_setting triclinic
_symmetry_space_group_name_Hall '-P 1'
_symmetry_space_group_name_H-M 'P -1'
_atom_sites_solution_hydrogens geom
_atom_sites_solution_primary direct
_atom_sites_solution_secondary difmap
_cell_angle_alpha 105.2450(10)
_cell_angle_beta 106.3820(10)
_cell_angle_gamma 108.2210(10)
_cell_formula_units_Z 3
_cell_length_a 8.6303(3)
_cell_length_b 8.6454(3)
_cell_length_c 10.4231(3)
_cell_measurement_reflns_used 5298
_cell_measurement_temperature 120(2)
_cell_measurement_theta_max 28.0
_cell_measurement_theta_min 2.7
_cell_volume 653.98(4)
_computing_cell_refinement 'SAINT-Plus (Bruker, 2003)'
_computing_data_collection 'SMART (Bruker, 2002)'
_computing_data_reduction SAINT-Plus
_computing_molecular_graphics
;
SHELXTL and PLATON (Spek, 2003)
;
_computing_publication_material
;
SHELXTL and PLATON
;
_computing_structure_refinement 'SHELXTL (Sheldrick, 2001)'
_computing_structure_solution 'DIRDIF99 (Beurskens <i>et al.</i>, 1999)'
_diffrn_ambient_temperature 120(2)
_diffrn_measured_fraction_theta_full 0.994
_diffrn_measured_fraction_theta_max 0.994
_diffrn_measurement_device_type 'Bruker SMART APEX CCD area-detector'
_diffrn_measurement_method \w
_diffrn_radiation_monochromator graphite
_diffrn_radiation_source 'fine-focus sealed tube'
_diffrn_radiation_type MoK\a
_diffrn_radiation_wavelength 0.71073
_diffrn_reflns_av_R_equivalents 0.019
_diffrn_reflns_av_sigmaI/netI 0.024
_diffrn_reflns_limit_h_max 11
_diffrn_reflns_limit_h_min -11
_diffrn_reflns_limit_k_max 11
_diffrn_reflns_limit_k_min -11
_diffrn_reflns_limit_l_max 13
_diffrn_reflns_limit_l_min -13
_diffrn_reflns_number 7739
_diffrn_reflns_theta_full 28.0
_diffrn_reflns_theta_max 28.0
_diffrn_reflns_theta_min 2.2
_diffrn_standards_number 0
_exptl_absorpt_coefficient_mu 16.749
_exptl_absorpt_correction_T_max 0.262
_exptl_absorpt_correction_T_min 0.170
_exptl_absorpt_correction_type multi-scan
_exptl_absorpt_process_details '(SADABS; Sheldrick, 2003)'
_exptl_crystal_colour red
_exptl_crystal_density_diffrn 2.985
_exptl_crystal_density_method 'not measured'
_exptl_crystal_description block
_exptl_crystal_F_000 528
_exptl_crystal_size_max 0.16
_exptl_crystal_size_mid 0.15
_exptl_crystal_size_min 0.08
_refine_diff_density_max 0.69
_refine_diff_density_min -0.76
_refine_ls_extinction_method none
_refine_ls_goodness_of_fit_ref 1.04
_refine_ls_hydrogen_treatment constr
_refine_ls_matrix_type full
_refine_ls_number_parameters 136
_refine_ls_number_reflns 3143
_refine_ls_number_restraints 0
_refine_ls_restrained_S_all 1.04
_refine_ls_R_factor_all 0.023
_refine_ls_R_factor_gt 0.020
_refine_ls_shift/su_max 0.002
_refine_ls_shift/su_mean 0.000
_refine_ls_structure_factor_coef Fsqd
_refine_ls_weighting_details 'calc w=1/[\s^2^(Fo^2^)+(0.03P)^2^+0.1634P] where P=(Fo^2^+2Fc^2^)/3'
_refine_ls_weighting_scheme calc
_refine_ls_wR_factor_gt 0.050
_refine_ls_wR_factor_ref 0.051
_reflns_number_gt 2844
_reflns_number_total 3143
_reflns_threshold_expression I>2\s(I)
_cod_data_source_file ez2074.cif
_cod_data_source_block TSF
_cod_database_code 2213292
_cod_database_fobs_code 2213292

loop_
_symmetry_equiv_pos_as_xyz
'x, y, z'
'-x, -y, -z'

loop_
_atom_site_type_symbol
_atom_site_label
_atom_site_fract_x
_atom_site_fract_y
_atom_site_fract_z
_atom_site_U_iso_or_equiv
_atom_site_adp_type
_atom_site_calc_flag
_atom_site_refinement_flags
_atom_site_occupancy
Se Se1 -0.01014(3) 0.28911(3) 1.05519(3) 0.01379(7) Uani d . 1
Se Se2 -0.26604(3) -0.08138(3) 0.79037(3) 0.01477(7) Uani d . 1
Se Se3 0.07536(3) -0.06305(3) 0.68016(3) 0.01535(7) Uani d . 1
Se Se4 0.32861(3) 0.30248(3) 0.94430(3) 0.01401(7) Uani d . 1
C C1 -0.0356(3) 0.1074(3) 0.8899(3) 0.0109(4) Uani d . 1
C C2 0.0978(3) 0.1124(3) 0.8471(3) 0.0127(5) Uani d . 1
C C3 -0.2588(3) 0.2015(4) 1.0008(3) 0.0184(5) Uani d . 1
H H3 -0.3076 0.2675 1.0518 0.022 Uiso calc R 1
C C4 -0.3651(3) 0.0479(4) 0.8913(3) 0.0191(5) Uani d . 1
H H4 -0.4901 0.0030 0.8639 0.023 Uiso calc R 1
C C5 0.2644(3) 0.1012(4) 0.6626(3) 0.0169(5) Uani d . 1
H H5 0.2829 0.0741 0.5753 0.020 Uiso calc R 1
C C6 0.3708(3) 0.2538(4) 0.7721(3) 0.0164(5) Uani d . 1
H H6 0.4665 0.3375 0.7647 0.020 Uiso calc R 1
Se Se5 0.02616(3) 0.64448(3) 0.34125(3) 0.01437(7) Uani d . 1
Se Se6 0.29945(3) 0.55665(4) 0.55812(3) 0.01782(7) Uani d . 1
C C7 0.0632(3) 0.5391(3) 0.4796(3) 0.0116(5) Uani d . 1
C C8 0.2605(4) 0.7085(4) 0.3518(3) 0.0184(5) Uani d . 1
H H8 0.2976 0.7664 0.2929 0.022 Uiso calc R 1
C C9 0.3741(3) 0.6719(4) 0.4423(3) 0.0193(5) Uani d . 1
H H9 0.4924 0.7041 0.4482 0.023 Uiso calc R 1

loop_
_atom_site_aniso_label
_atom_site_aniso_U_11
_atom_site_aniso_U_22
_atom_site_aniso_U_33
_atom_site_aniso_U_12
_atom_site_aniso_U_13
_atom_site_aniso_U_23
Se1 0.01285(12) 0.01268(12) 0.01578(13) 0.00605(10) 0.00673(10) 0.00340(10)
Se2 0.00852(12) 0.01447(13) 0.01706(13) 0.00230(9) 0.00372(9) 0.00429(10)
Se3 0.01540(13) 0.01191(12) 0.01503(13) 0.00303(10) 0.00771(10) 0.00117(10)
Se4 0.00950(12) 0.01339(12) 0.01402(13) 0.00120(9) 0.00481(9) 0.00193(10)
C1 0.0101(11) 0.0090(11) 0.0126(11) 0.0040(9) 0.0038(9) 0.0033(9)
C2 0.0099(11) 0.0120(11) 0.0135(11) 0.0034(9) 0.0036(9) 0.0032(9)
C3 0.0144(12) 0.0236(14) 0.0227(13) 0.0114(10) 0.0100(10) 0.0099(11)
C4 0.0127(12) 0.0247(14) 0.0250(14) 0.0100(11) 0.0091(10) 0.0127(11)
C5 0.0150(12) 0.0219(13) 0.0156(12) 0.0065(10) 0.0091(10) 0.0082(10)
C6 0.0127(12) 0.0212(13) 0.0203(13) 0.0071(10) 0.0113(10) 0.0102(11)
Se5 0.01445(13) 0.01702(13) 0.01601(12) 0.00880(10) 0.00757(10) 0.00849(10)
Se6 0.01077(12) 0.02520(15) 0.02210(14) 0.00833(10) 0.00734(10) 0.01406(11)
C7 0.0100(11) 0.0095(11) 0.0132(11) 0.0039(9) 0.0037(9) 0.0026(9)
C8 0.0182(13) 0.0230(13) 0.0200(13) 0.0084(11) 0.0124(10) 0.0121(11)
C9 0.0138(12) 0.0234(14) 0.0222(13) 0.0050(10) 0.0113(10) 0.0100(11)

loop_
_atom_type_symbol
_atom_type_description
_atom_type_scat_dispersion_real
_atom_type_scat_dispersion_imag
_atom_type_scat_source
C C 0.0033 0.0016 'International Tables Vol C Tables 4.2.6.8 and 6.1.1.4'
H H 0.0000 0.0000 'International Tables Vol C Tables 4.2.6.8 and 6.1.1.4'
Se Se -0.0929 2.2259 'International Tables Vol C Tables 4.2.6.8 and 6.1.1.4'

loop_
_geom_angle_atom_site_label_1
_geom_angle_atom_site_label_2
_geom_angle_atom_site_label_3
_geom_angle_site_symmetry_1
_geom_angle
C3 Se1 C1 . 91.96(11)
C4 Se2 C1 . 92.24(11)
C5 Se3 C2 . 91.21(11)
C6 Se4 C2 . 91.32(11)
C2 C1 Se2 . 122.7(2)
C2 C1 Se1 . 122.79(19)
Se2 C1 Se1 . 114.48(12)
C1 C2 Se3 . 123.89(19)
C1 C2 Se4 . 123.2(2)
Se3 C2 Se4 . 112.90(12)
C4 C3 Se1 . 119.9(2)
C4 C3 H3 . 120.0
Se1 C3 H3 . 120.0
C3 C4 Se2 . 119.5(2)
C3 C4 H4 . 120.2
Se2 C4 H4 . 120.2
C6 C5 Se3 . 119.9(2)
C6 C5 H5 . 120.1
Se3 C5 H5 . 120.1
C5 C6 Se4 . 118.6(2)
C5 C6 H6 . 120.7
Se4 C6 H6 . 120.7
C8 Se5 C7 . 93.10(11)
C9 Se6 C7 . 93.04(11)
C7 C7 Se5 2_566 123.4(2)
C7 C7 Se6 2_566 122.3(3)
Se5 C7 Se6 . 114.25(12)
C9 C8 Se5 . 119.7(2)
C9 C8 H8 . 120.2
Se5 C8 H8 . 120.2
C8 C9 Se6 . 119.9(2)
C8 C9 H9 . 120.1
Se6 C9 H9 . 120.1

loop_
_geom_bond_atom_site_label_1
_geom_bond_atom_site_label_2
_geom_bond_site_symmetry_2
_geom_bond_distance
_geom_bond_publ_flag
Se1 C3 . 1.890(3) n
Se1 C1 . 1.906(2) n
Se2 C4 . 1.890(3) n
Se2 C1 . 1.900(2) n
Se3 C5 . 1.889(3) n
Se3 C2 . 1.898(2) n
Se4 C6 . 1.897(3) n
Se4 C2 . 1.906(2) n
C1 C2 . 1.340(3) n
C3 C4 . 1.326(4) n
C3 H3 . 0.9500 n
C4 H4 . 0.9500 n
C5 C6 . 1.321(4) n
C5 H5 . 0.9500 n
C6 H6 . 0.9500 n
Se5 C8 . 1.885(3) n
Se5 C7 . 1.904(2) n
Se6 C9 . 1.881(3) n
Se6 C7 . 1.910(2) n
C7 C7 2_566 1.333(5) n
C8 C9 . 1.333(4) n
C8 H8 . 0.9500 n
C9 H9 . 0.9500 n

loop_
_geom_torsion_atom_site_label_1
_geom_torsion_atom_site_label_2
_geom_torsion_atom_site_label_3
_geom_torsion_atom_site_label_4
_geom_torsion_site_symmetry_4
_geom_torsion
C4 Se2 C1 C2 . -166.8(2)
C4 Se2 C1 Se1 . 13.07(14)
C3 Se1 C1 C2 . 166.7(2)
C3 Se1 C1 Se2 . -13.14(14)
Se2 C1 C2 Se3 . 1.6(3)
Se1 C1 C2 Se3 . -178.23(12)
Se2 C1 C2 Se4 . 179.08(12)
Se1 C1 C2 Se4 . -0.8(3)
C5 Se3 C2 C1 . 154.2(2)
C5 Se3 C2 Se4 . -23.44(14)
C6 Se4 C2 C1 . -154.2(2)
C6 Se4 C2 Se3 . 23.46(14)
C1 Se1 C3 C4 . 8.3(3)
Se1 C3 C4 Se2 . -0.3(3)
C1 Se2 C4 C3 . -7.9(3)
C2 Se3 C5 C6 . 14.7(2)
Se3 C5 C6 Se4 . -0.1(3)
C2 Se4 C6 C5 . -14.5(2)
C8 Se5 C7 C7 2_566 -178.7(3)
C8 Se5 C7 Se6 . 2.02(14)
C9 Se6 C7 C7 2_566 178.7(3)
C9 Se6 C7 Se5 . -1.97(14)
C7 Se5 C8 C9 . -1.3(2)
Se5 C8 C9 Se6 . 0.1(3)
C7 Se6 C9 C8 . 1.1(2)
